data_7220225
loop_
_publ_author_name
'Ennajeh, Ines'
'Georges, Samuel'
'Smida, Youssef Ben'
'Guesmi, Abderrahmen'
'Zid, Mohamed Faouzi'
'Boughazala, Habib'

_publ_section_title
;
 Synthesis, crystal structure, sintering and electrical properties of a
 new alluaudite-like triple molybdate K0.13Na3.87MgMo3O12
;
_journal_issue 49
_journal_name_full 'RSC Adv.'
_journal_page_first 38918
_journal_paper_doi 10.1039/C5RA02276B
_journal_volume 5
_journal_year 2015
_chemical_formula_sum 'K0.13 Mg Mo3 Na3.87 O12'
_chemical_formula_weight 598.18
_space_group_IT_number 15
_symmetry_space_group_name_Hall '-C 2yc'
_symmetry_space_group_name_H-M 'C 1 2/c 1'
_atom_sites_solution_hydrogens geom
_atom_sites_solution_primary direct
_atom_sites_solution_secondary difmap
_audit_creation_date 2014-11-06T00:26:19-00:00
_audit_creation_method 'WinGX routine CIF_UPDATE'
_audit_update_record
;
2015-01-23 deposited with the CCDC.
2015-04-22 downloaded from the CCDC.
;
_cell_angle_alpha 90
_cell_angle_beta 112.212(9)
_cell_angle_gamma 90
_cell_formula_units_Z 4
_cell_length_a 12.9325(8)
_cell_length_b 13.5537(9)
_cell_length_c 7.1627(6)
_cell_measurement_temperature 298(2)
_cell_volume 1162.33(16)
_computing_structure_refinement 'SHELXL-97 (Sheldrick, 1997)'
_diffrn_ambient_temperature 293(2)
_diffrn_measured_fraction_theta_full 1
_diffrn_measured_fraction_theta_max 1
_diffrn_radiation_monochromator graphite
_diffrn_radiation_type MoK\a
_diffrn_radiation_wavelength 0.71073
_diffrn_reflns_av_R_equivalents 0.0272
_diffrn_reflns_av_unetI/netI 0.0256
_diffrn_reflns_limit_h_max 16
_diffrn_reflns_limit_h_min -16
_diffrn_reflns_limit_k_max 17
_diffrn_reflns_limit_k_min -1
_diffrn_reflns_limit_l_max 9
_diffrn_reflns_limit_l_min -9
_diffrn_reflns_number 2712
_diffrn_reflns_theta_full 26.97
_diffrn_reflns_theta_max 26.97
_diffrn_reflns_theta_min 2.27
_exptl_absorpt_coefficient_mu 3.49
_exptl_absorpt_correction_type none
_exptl_crystal_density_diffrn 3.418
_exptl_crystal_density_method 'not measured'
_exptl_crystal_F_000 1116
_refine_diff_density_max 0.811
_refine_diff_density_min -0.657
_refine_diff_density_rms 0.12
_refine_ls_extinction_method none
_refine_ls_goodness_of_fit_ref 1.229
_refine_ls_hydrogen_treatment mixed
_refine_ls_matrix_type full
_refine_ls_number_parameters 96
_refine_ls_number_reflns 1261
_refine_ls_number_restraints 1
_refine_ls_restrained_S_all 1.228
_refine_ls_R_factor_all 0.0256
_refine_ls_R_factor_gt 0.0241
_refine_ls_shift/su_max 0.001
_refine_ls_shift/su_mean 0
_refine_ls_structure_factor_coef Fsqd
_refine_ls_weighting_details 'calc w=1/[\s^2^(Fo^2^)+(0.0132P)^2^+7.1077P] where P=(Fo^2^+2Fc^2^)/3'
_refine_ls_weighting_scheme calc
_refine_ls_wR_factor_gt 0.0579
_refine_ls_wR_factor_ref 0.0584
_reflns_number_gt 1220
_reflns_number_total 1261
_reflns_threshold_expression >2sigma(I)
_cod_data_source_file c5ra02276b1.cif
_cod_data_source_block ines39
_cod_original_cell_volume 1162.33(14)
_cod_database_code 7220225

loop_
_symmetry_equiv_pos_as_xyz
'x, y, z'
'-x, y, -z+1/2'
'x+1/2, y+1/2, z'
'-x+1/2, y+1/2, -z+1/2'
'-x, -y, -z'
'x, -y, z-1/2'
'-x+1/2, -y+1/2, -z'
'x+1/2, -y+1/2, z-1/2'

loop_
_atom_site_label
_atom_site_type_symbol
_atom_site_fract_x
_atom_site_fract_y
_atom_site_fract_z
_atom_site_U_iso_or_equiv
_atom_site_adp_type
_atom_site_occupancy
_atom_site_symmetry_multiplicity
_atom_site_calc_flag
_atom_site_refinement_flags
Mo1 Mo 0 0.21604(3) 0.75 0.01849(13) Uani 1 2 d S
Mo2 Mo 0.23694(3) 0.60958(2) 0.12685(5) 0.02006(11) Uani 1 1 d .
Mg1 Mg 0.21624(11) 0.34005(10) 0.12690(19) 0.0161(3) Uani 0.5 1 d P
Na1 Na 0.21624(11) 0.34005(10) 0.12690(19) 0.0161(3) Uani 0.5 1 d P
Na2 Na 0 0.23648(18) 0.25 0.0250(5) Uani 1 2 d S
Na3 Na 0.5 0.5 0.5 0.0412(7) Uani 1 2 d S
Na4 Na 0 0.4915(2) 0.75 0.0440(11) Uani 0.869(19) 2 d SP
K1 K 0 0.4915(2) 0.75 0.0440(11) Uani 0.131(19) 2 d SP
O1 O 0.6702(3) 0.0051(3) 0.6099(5) 0.0434(9) Uani 1 1 d .
O2 O 0.3951(3) 0.3654(2) 0.2540(5) 0.0387(8) Uani 1 1 d .
O3 O 0.3789(3) 0.5894(2) 0.1839(5) 0.0306(7) Uani 1 1 d .
O4 O 0.4566(3) 0.7902(2) 0.5302(4) 0.0265(6) Uani 1 1 d .
O5 O 0.3261(3) 0.8305(2) 0.1080(4) 0.0314(7) Uani 1 1 d .
O6 O 0.2769(3) 0.8203(3) 0.6735(4) 0.0326(7) Uani 1 1 d .

loop_
_atom_site_aniso_label
_atom_site_aniso_U_11
_atom_site_aniso_U_22
_atom_site_aniso_U_33
_atom_site_aniso_U_23
_atom_site_aniso_U_13
_atom_site_aniso_U_12
Mo1 0.0249(3) 0.0156(2) 0.0109(2) 0 0.00212(18) 0
Mo2 0.0235(2) 0.02184(18) 0.01255(17) 0.00008(12) 0.00419(14) -0.00294(13)
Mg1 0.0177(6) 0.0183(6) 0.0117(6) -0.0003(5) 0.0049(5) 0.0020(5)
Na1 0.0177(6) 0.0183(6) 0.0117(6) -0.0003(5) 0.0049(5) 0.0020(5)
Na2 0.0246(11) 0.0274(12) 0.0264(12) 0 0.0135(10) 0
Na3 0.0604(19) 0.0216(12) 0.0254(13) -0.0022(10) -0.0023(12) 0.0014(12)
Na4 0.0186(14) 0.059(2) 0.0442(17) 0 0.0002(11) 0
K1 0.0186(14) 0.059(2) 0.0442(17) 0 0.0002(11) 0
O1 0.054(2) 0.0388(19) 0.0336(18) -0.0032(15) 0.0128(17) 0.0200(18)
O2 0.044(2) 0.0286(16) 0.0339(18) -0.0100(14) 0.0040(15) 0.0085(15)
O3 0.0272(16) 0.0292(15) 0.0326(17) 0.0073(13) 0.0081(13) 0.0037(13)
O4 0.0303(16) 0.0309(15) 0.0179(14) 0.0032(12) 0.0088(12) -0.0003(13)
O5 0.0394(18) 0.0292(15) 0.0185(14) 0.0016(12) 0.0030(13) 0.0095(14)
O6 0.0335(18) 0.0432(19) 0.0201(15) -0.0014(13) 0.0091(13) 0.0011(15)

loop_
_atom_type_symbol
_atom_type_description
_atom_type_scat_dispersion_real
_atom_type_scat_dispersion_imag
_atom_type_scat_source
O O 0.0106 0.006 'International Tables Vol C Tables 4.2.6.8 and 6.1.1.4'
Na Na 0.0362 0.0249 'International Tables Vol C Tables 4.2.6.8 and 6.1.1.4'
Mg Mg 0.0486 0.0363 'International Tables Vol C Tables 4.2.6.8 and 6.1.1.4'
Mo Mo -1.6832 0.6857 'International Tables Vol C Tables 4.2.6.8 and 6.1.1.4'
K K 0.2009 0.2494 'International Tables Vol C Tables 4.2.6.8 and 6.1.1.4'

loop_
_geom_angle_atom_site_label_1
_geom_angle_atom_site_label_2
_geom_angle_atom_site_label_3
_geom_angle
_geom_angle_site_symmetry_1
_geom_angle_site_symmetry_3
O2 Mo1 O2 102.2(2) 8_456 7_556
O2 Mo1 O4 109.22(15) 8_456 4_546
O2 Mo1 O4 112.56(14) 7_556 4_546
O2 Mo1 O4 112.56(14) 8_456 3_445
O2 Mo1 O4 109.22(15) 7_556 3_445
O4 Mo1 O4 110.8(2) 4_546 3_445
O2 Mo1 Na3 67.98(13) 8_456 3_445
O2 Mo1 Na3 45.86(11) 7_556 3_445
O4 Mo1 Na3 152.32(10) 4_546 3_445
O4 Mo1 Na3 94.76(10) 3_445 3_445
O2 Mo1 Na3 45.86(11) 8_456 4_546
O2 Mo1 Na3 67.98(13) 7_556 4_546
O4 Mo1 Na3 94.76(10) 4_546 4_546
O4 Mo1 Na3 152.32(10) 3_445 4_546
Na3 Mo1 Na3 62.894(10) 3_445 4_546
O2 Mo1 Na1 133.33(11) 8_456 1_556
O2 Mo1 Na1 85.26(11) 7_556 1_556
O4 Mo1 Na1 31.62(10) 4_546 1_556
O4 Mo1 Na1 107.81(10) 3_445 1_556
Na3 Mo1 Na1 130.93(2) 3_445 1_556
Na3 Mo1 Na1 99.50(2) 4_546 1_556
O2 Mo1 Na1 85.26(11) 8_456 2
O2 Mo1 Na1 133.33(11) 7_556 2
O4 Mo1 Na1 107.81(10) 4_546 2
O4 Mo1 Na1 31.62(10) 3_445 2
Na3 Mo1 Na1 99.50(2) 3_445 2
Na3 Mo1 Na1 130.93(2) 4_546 2
Na1 Mo1 Na1 122.54(5) 1_556 2
O2 Mo1 Na1 29.52(11) 8_456 8_456
O2 Mo1 Na1 126.78(12) 7_556 8_456
O4 Mo1 Na1 107.20(10) 4_546 8_456
O4 Mo1 Na1 87.11(10) 3_445 8_456
Na3 Mo1 Na1 83.72(2) 3_445 8_456
Na3 Mo1 Na1 74.97(2) 4_546 8_456
Na1 Mo1 Na1 138.72(4) 1_556 8_456
Na1 Mo1 Na1 57.06(4) 2 8_456
O2 Mo1 Na1 126.78(12) 8_456 7_556
O2 Mo1 Na1 29.52(12) 7_556 7_556
O4 Mo1 Na1 87.11(10) 4_546 7_556
O4 Mo1 Na1 107.20(10) 3_445 7_556
Na3 Mo1 Na1 74.97(2) 3_445 7_556
Na3 Mo1 Na1 83.72(2) 4_546 7_556
Na1 Mo1 Na1 57.06(4) 1_556 7_556
Na1 Mo1 Na1 138.72(4) 2 7_556
Na1 Mo1 Na1 155.04(5) 8_456 7_556
O2 Mo1 Na2 75.00(12) 8_456 1_556
O2 Mo1 Na2 110.84(12) 7_556 1_556
O4 Mo1 Na2 35.84(10) 4_546 1_556
O4 Mo1 Na2 136.31(10) 3_445 1_556
Na3 Mo1 Na2 125.87(4) 3_445 1_556
Na3 Mo1 Na2 62.98(4) 4_546 1_556
Na1 Mo1 Na2 59.64(3) 1_556 1_556
Na1 Mo1 Na2 115.55(3) 2 1_556
Na1 Mo1 Na2 82.73(2) 8_456 1_556
Na1 Mo1 Na2 99.20(2) 7_556 1_556
O2 Mo1 Na2 110.84(12) 8_456 .
O2 Mo1 Na2 75.00(12) 7_556 .
O4 Mo1 Na2 136.31(10) 4_546 .
O4 Mo1 Na2 35.84(10) 3_445 .
Na3 Mo1 Na2 62.98(4) 3_445 .
Na3 Mo1 Na2 125.87(4) 4_546 .
Na1 Mo1 Na2 115.55(3) 1_556 .
Na1 Mo1 Na2 59.64(3) 2 .
Na1 Mo1 Na2 99.20(2) 8_456 .
Na1 Mo1 Na2 82.73(2) 7_556 .
Na2 Mo1 Na2 171.15(8) 1_556 .
O3 Mo2 O1 108.81(18) . 8_455
O3 Mo2 O5 111.17(15) . 7_565
O1 Mo2 O5 107.64(16) 8_455 7_565
O3 Mo2 O6 108.16(15) . 7_566
O1 Mo2 O6 109.32(17) 8_455 7_566
O5 Mo2 O6 111.70(15) 7_565 7_566
O3 Mo2 Na1 93.18(11) . 4
O1 Mo2 Na1 143.53(13) 8_455 4
O5 Mo2 Na1 89.96(10) 7_565 4
O6 Mo2 Na1 34.53(11) 7_566 4
O3 Mo2 Na1 86.44(11) . 6_565
O1 Mo2 Na1 104.60(12) 8_455 6_565
O5 Mo2 Na1 28.35(11) 7_565 6_565
O6 Mo2 Na1 135.58(11) 7_566 6_565
Na1 Mo2 Na1 105.49(3) 4 6_565
O3 Mo2 Na4 128.83(11) . 1_554
O1 Mo2 Na4 45.57(13) 8_455 1_554
O5 Mo2 Na4 62.30(11) 7_565 1_554
O6 Mo2 Na4 121.57(11) 7_566 1_554
Na1 Mo2 Na4 134.84(5) 4 1_554
Na1 Mo2 Na4 67.16(3) 6_565 1_554
O3 Mo2 K1 128.83(11) . 1_554
O1 Mo2 K1 45.57(13) 8_455 1_554
O5 Mo2 K1 62.30(11) 7_565 1_554
O6 Mo2 K1 121.57(11) 7_566 1_554
Na1 Mo2 K1 134.84(5) 4 1_554
Na1 Mo2 K1 67.16(3) 6_565 1_554
Na4 Mo2 K1 0 1_554 1_554
O3 Mo2 Na2 37.54(11) . 3
O1 Mo2 Na2 146.07(14) 8_455 3
O5 Mo2 Na2 93.82(11) 7_565 3
O6 Mo2 Na2 85.47(11) 7_566 3
Na1 Mo2 Na2 59.20(4) 4 3
Na1 Mo2 Na2 81.94(2) 6_565 3
Na4 Mo2 Na2 148.252(14) 1_554 3
K1 Mo2 Na2 148.252(14) 1_554 3
O3 Mo2 K1 140.16(11) . 5_566
O1 Mo2 K1 43.21(14) 8_455 5_566
O5 Mo2 K1 105.54(12) 7_565 5_566
O6 Mo2 K1 70.57(11) 7_566 5_566
Na1 Mo2 K1 101.93(5) 4 5_566
Na1 Mo2 K1 123.34(2) 6_565 5_566
Na4 Mo2 K1 58.355(10) 1_554 5_566
K1 Mo2 K1 58.355(10) 1_554 5_566
Na2 Mo2 K1 153.355(19) 3 5_566
O2 Mg1 O5 102.92(14) . 4_545
O2 Mg1 O1 95.54(14) . 8_455
O5 Mg1 O1 87.25(13) 4_545 8_455
O2 Mg1 O4 169.01(13) . 4_545
O5 Mg1 O4 83.44(12) 4_545 4_545
O1 Mg1 O4 93.70(14) 8_455 4_545
O2 Mg1 O6 89.92(14) . 4_545
O5 Mg1 O6 164.64(14) 4_545 4_545
O1 Mg1 O6 100.01(14) 8_455 4_545
O4 Mg1 O6 82.60(12) 4_545 4_545
O2 Mg1 O6 80.63(13) . 6_565
O5 Mg1 O6 90.10(12) 4_545 6_565
O1 Mg1 O6 174.75(14) 8_455 6_565
O4 Mg1 O6 90.50(12) 4_545 6_565
O6 Mg1 O6 83.64(13) 4_545 6_565
O2 Mg1 Na1 83.56(10) . 7
O5 Mg1 Na1 129.44(11) 4_545 7
O1 Mg1 Na1 142.71(12) 8_455 7
O4 Mg1 Na1 85.49(9) 4_545 7
O6 Mg1 Na1 42.84(9) 4_545 7
O6 Mg1 Na1 40.80(8) 6_565 7
O2 Mg1 Mg1 83.56(10) . 7
O5 Mg1 Mg1 129.44(11) 4_545 7
O1 Mg1 Mg1 142.71(12) 8_455 7
O4 Mg1 Mg1 85.49(9) 4_545 7
O6 Mg1 Mg1 42.84(9) 4_545 7
O6 Mg1 Mg1 40.80(8) 6_565 7
Na1 Mg1 Mg1 0.00(5) 7 7
O2 Mg1 Na2 141.15(11) . .
O5 Mg1 Na2 43.22(9) 4_545 .
O1 Mg1 Na2 99.92(12) 8_455 .
O4 Mg1 Na2 41.88(8) 4_545 .
O6 Mg1 Na2 121.65(10) 4_545 .
O6 Mg1 Na2 81.14(9) 6_565 .
Na1 Mg1 Na2 103.87(7) 7 .
Mg1 Mg1 Na2 103.87(7) 7 .
O2 Mg1 Na4 127.75(11) . 1_554
O5 Mg1 Na4 107.54(10) 4_545 1_554
O1 Mg1 Na4 46.05(11) 8_455 1_554
O4 Mg1 Na4 56.82(9) 4_545 1_554
O6 Mg1 Na4 69.65(9) 4_545 1_554
O6 Mg1 Na4 139.19(10) 6_565 1_554
Na1 Mg1 Na4 106.81(6) 7 1_554
Mg1 Mg1 Na4 106.81(6) 7 1_554
Na2 Mg1 Na4 87.19(4) . 1_554
O2 Mg1 K1 127.75(11) . 1_554
O5 Mg1 K1 107.54(10) 4_545 1_554
O1 Mg1 K1 46.05(11) 8_455 1_554
O4 Mg1 K1 56.82(9) 4_545 1_554
O6 Mg1 K1 69.65(9) 4_545 1_554
O6 Mg1 K1 139.19(10) 6_565 1_554
Na1 Mg1 K1 106.81(6) 7 1_554
Mg1 Mg1 K1 106.81(6) 7 1_554
Na2 Mg1 K1 87.19(4) . 1_554
Na4 Mg1 K1 0.00(8) 1_554 1_554
O2 Mg1 Na4 123.10(10) . 5_566
O5 Mg1 Na4 53.59(9) 4_545 5_566
O1 Mg1 Na4 41.73(11) 8_455 5_566
O4 Mg1 Na4 67.89(9) 4_545 5_566
O6 Mg1 Na4 125.46(10) 4_545 5_566
O6 Mg1 Na4 138.26(10) 6_565 5_566
Na1 Mg1 Na4 153.11(7) 7 5_566
Mg1 Mg1 Na4 153.11(7) 7 5_566
Na2 Mg1 Na4 58.68(5) . 5_566
Na4 Mg1 Na4 55.83(2) 1_554 5_566
K1 Mg1 Na4 55.83(2) 1_554 5_566
O4 Na2 O4 144.57(18) 3_445 4_545
O4 Na2 O5 87.88(11) 3_445 4_545
O4 Na2 O5 73.73(11) 4_545 4_545
O4 Na2 O5 73.73(11) 3_445 3_445
O4 Na2 O5 87.88(11) 4_545 3_445
O5 Na2 O5 117.22(18) 4_545 3_445
O4 Na2 O3 94.23(11) 3_445 3_445
O4 Na2 O3 114.71(11) 4_545 3_445
O5 Na2 O3 156.54(13) 4_545 3_445
O5 Na2 O3 85.66(11) 3_445 3_445
O4 Na2 O3 114.71(11) 3_445 4_545
O4 Na2 O3 94.23(11) 4_545 4_545
O5 Na2 O3 85.66(11) 4_545 4_545
O5 Na2 O3 156.54(13) 3_445 4_545
O3 Na2 O3 72.22(16) 3_445 4_545
O4 Na2 Na1 37.75(8) 3_445 2
O4 Na2 Na1 123.26(10) 4_545 2
O5 Na2 Na1 112.33(10) 4_545 2
O5 Na2 Na1 37.38(8) 3_445 2
O3 Na2 Na1 82.18(8) 3_445 2
O3 Na2 Na1 141.20(10) 4_545 2
O4 Na2 Mg1 37.75(8) 3_445 2
O4 Na2 Mg1 123.26(10) 4_545 2
O5 Na2 Mg1 112.33(10) 4_545 2
O5 Na2 Mg1 37.38(8) 3_445 2
O3 Na2 Mg1 82.18(8) 3_445 2
O3 Na2 Mg1 141.20(10) 4_545 2
Na1 Na2 Mg1 0.00(2) 2 2
O4 Na2 Mg1 123.26(10) 3_445 .
O4 Na2 Mg1 37.75(8) 4_545 .
O5 Na2 Mg1 37.38(8) 4_545 .
O5 Na2 Mg1 112.33(10) 3_445 .
O3 Na2 Mg1 141.20(10) 3_445 .
O3 Na2 Mg1 82.18(8) 4_545 .
Na1 Na2 Mg1 133.08(8) 2 .
Mg1 Na2 Mg1 133.08(8) 2 .
O4 Na2 Mo1 161.47(10) 3_445 1_554
O4 Na2 Mo1 25.68(7) 4_545 1_554
O5 Na2 Mo1 96.21(8) 4_545 1_554
O5 Na2 Mo1 88.40(7) 3_445 1_554
O3 Na2 Mo1 89.17(8) 3_445 1_554
O3 Na2 Mo1 83.67(8) 4_545 1_554
Na1 Na2 Mo1 125.38(3) 2 1_554
Mg1 Na2 Mo1 125.38(3) 2 1_554
Mg1 Na2 Mo1 58.83(2) . 1_554
O4 Na2 Mo1 25.68(7) 3_445 .
O4 Na2 Mo1 161.47(10) 4_545 .
O5 Na2 Mo1 88.40(7) 4_545 .
O5 Na2 Mo1 96.21(8) 3_445 .
O3 Na2 Mo1 83.67(8) 3_445 .
O3 Na2 Mo1 89.17(8) 4_545 .
Na1 Na2 Mo1 58.83(2) 2 .
Mg1 Na2 Mo1 58.83(2) 2 .
Mg1 Na2 Mo1 125.38(3) . .
Mo1 Na2 Mo1 171.15(8) 1_554 .
O3 Na3 O3 180 5_666 .
O3 Na3 O2 74.64(11) 5_666 5_666
O3 Na3 O2 105.36(11) . 5_666
O3 Na3 O2 105.36(11) 5_666 .
O3 Na3 O2 74.64(11) . .
O2 Na3 O2 180.00(10) 5_666 .
O3 Na3 O3 67.83(13) 5_666 6_566
O3 Na3 O3 112.17(13) . 6_566
O2 Na3 O3 103.95(11) 5_666 6_566
O2 Na3 O3 76.05(11) . 6_566
O3 Na3 O3 112.17(13) 5_666 2_655
O3 Na3 O3 67.83(13) . 2_655
O2 Na3 O3 76.05(11) 5_666 2_655
O2 Na3 O3 103.95(11) . 2_655
O3 Na3 O3 180.00(12) 6_566 2_655
O3 Na3 Mo1 93.66(7) 5_666 3
O3 Na3 Mo1 86.34(7) . 3
O2 Na3 Mo1 29.73(8) 5_666 3
O2 Na3 Mo1 150.27(8) . 3
O3 Na3 Mo1 90.79(7) 6_566 3
O3 Na3 Mo1 89.21(7) 2_655 3
O3 Na3 Mo1 86.34(7) 5_666 7_556
O3 Na3 Mo1 93.66(7) . 7_556
O2 Na3 Mo1 150.27(8) 5_666 7_556
O2 Na3 Mo1 29.73(8) . 7_556
O3 Na3 Mo1 89.21(7) 6_566 7_556
O3 Na3 Mo1 90.79(7) 2_655 7_556
Mo1 Na3 Mo1 180 3 7_556
O3 Na3 Na3 48.49(7) 5_666 2_656
O3 Na3 Na3 131.51(7) . 2_656
O2 Na3 Na3 60.58(9) 5_666 2_656
O2 Na3 Na3 119.42(9) . 2_656
O3 Na3 Na3 44.70(7) 6_566 2_656
O3 Na3 Na3 135.30(7) 2_655 2_656
Mo1 Na3 Na3 58.553(5) 3 2_656
Mo1 Na3 Na3 121.447(5) 7_556 2_656
O3 Na3 Na3 131.51(7) 5_666 2_655
O3 Na3 Na3 48.49(7) . 2_655
O2 Na3 Na3 119.42(9) 5_666 2_655
O2 Na3 Na3 60.58(9) . 2_655
O3 Na3 Na3 135.30(7) 6_566 2_655
O3 Na3 Na3 44.70(7) 2_655 2_655
Mo1 Na3 Na3 121.447(5) 3 2_655
Mo1 Na3 Na3 58.553(5) 7_556 2_655
Na3 Na3 Na3 180 2_656 2_655
O3 Na3 Na2 137.93(7) 5_666 3
O3 Na3 Na2 42.07(7) . 3
O2 Na3 Na2 67.24(8) 5_666 3
O2 Na3 Na2 112.76(8) . 3
O3 Na3 Na2 137.76(7) 6_566 3
O3 Na3 Na2 42.24(7) 2_655 3
Mo1 Na3 Na2 60.638(19) 3 3
Mo1 Na3 Na2 119.362(19) 7_556 3
Na3 Na3 Na2 119.191(18) 2_656 3
Na3 Na3 Na2 60.809(18) 2_655 3
O3 Na3 Na2 42.07(7) 5_666 7_556
O3 Na3 Na2 137.93(7) . 7_556
O2 Na3 Na2 112.76(8) 5_666 7_556
O2 Na3 Na2 67.24(8) . 7_556
O3 Na3 Na2 42.24(7) 6_566 7_556
O3 Na3 Na2 137.76(7) 2_655 7_556
Mo1 Na3 Na2 119.362(19) 3 7_556
Mo1 Na3 Na2 60.638(19) 7_556 7_556
Na3 Na3 Na2 60.809(18) 2_656 7_556
Na3 Na3 Na2 119.191(18) 2_655 7_556
Na2 Na3 Na2 180.00(4) 3 7_556
O1 Na4 O1 178.0(2) 8_456 7_556
O1 Na4 O1 97.33(11) 8_456 4_556
O1 Na4 O1 82.53(11) 7_556 4_556
O1 Na4 O1 82.53(11) 8_456 3_455
O1 Na4 O1 97.33(11) 7_556 3_455
O1 Na4 O1 172.3(2) 4_556 3_455
O1 Na4 K1 49.44(9) 8_456 5_567
O1 Na4 K1 130.39(8) 7_556 5_567
O1 Na4 K1 47.89(8) 4_556 5_567
O1 Na4 K1 131.45(8) 3_455 5_567
O1 Na4 Na4 49.44(9) 8_456 5_567
O1 Na4 Na4 130.39(8) 7_556 5_567
O1 Na4 Na4 47.89(8) 4_556 5_567
O1 Na4 Na4 131.45(8) 3_455 5_567
K1 Na4 Na4 0.00(10) 5_567 5_567
O1 Na4 K1 130.39(8) 8_456 5_566
O1 Na4 K1 49.44(9) 7_556 5_566
O1 Na4 K1 131.45(8) 4_556 5_566
O1 Na4 K1 47.89(8) 3_455 5_566
K1 Na4 K1 172.60(19) 5_567 5_566
Na4 Na4 K1 172.60(19) 5_567 5_566
O1 Na4 Na4 130.39(8) 8_456 5_566
O1 Na4 Na4 49.44(9) 7_556 5_566
O1 Na4 Na4 131.45(8) 4_556 5_566
O1 Na4 Na4 47.89(8) 3_455 5_566
K1 Na4 Na4 172.60(19) 5_567 5_566
Na4 Na4 Na4 172.60(19) 5_567 5_566
K1 Na4 Na4 0.00(10) 5_566 5_566
O1 Na4 Mo2 27.90(7) 8_456 1_556
O1 Na4 Mo2 150.24(13) 7_556 1_556
O1 Na4 Mo2 105.57(8) 4_556 1_556
O1 Na4 Mo2 70.85(8) 3_455 1_556
K1 Na4 Mo2 62.91(4) 5_567 1_556
Na4 Na4 Mo2 62.91(4) 5_567 1_556
K1 Na4 Mo2 113.45(6) 5_566 1_556
Na4 Na4 Mo2 113.45(6) 5_566 1_556
O1 Na4 Mo2 150.24(13) 8_456 2
O1 Na4 Mo2 27.90(7) 7_556 2
O1 Na4 Mo2 70.85(8) 4_556 2
O1 Na4 Mo2 105.57(8) 3_455 2
K1 Na4 Mo2 113.45(6) 5_567 2
Na4 Na4 Mo2 113.45(6) 5_567 2
K1 Na4 Mo2 62.91(4) 5_566 2
Na4 Na4 Mo2 62.91(4) 5_566 2
Mo2 Na4 Mo2 127.24(9) 1_556 2
O1 Na4 Na2 88.99(10) 8_456 5_566
O1 Na4 Na2 88.99(10) 7_556 5_566
O1 Na4 Na2 86.15(10) 4_556 5_566
O1 Na4 Na2 86.15(10) 3_455 5_566
K1 Na4 Na2 86.30(10) 5_567 5_566
Na4 Na4 Na2 86.30(10) 5_567 5_566
K1 Na4 Na2 86.30(10) 5_566 5_566
Na4 Na4 Na2 86.30(10) 5_566 5_566
Mo2 Na4 Na2 63.62(4) 1_556 5_566
Mo2 Na4 Na2 63.62(4) 2 5_566
O1 Na4 Na1 146.33(13) 8_456 2
O1 Na4 Na1 35.65(9) 7_556 2
O1 Na4 Na1 79.30(8) 4_556 2
O1 Na4 Na1 105.09(9) 3_455 2
K1 Na4 Na1 118.70(7) 5_567 2
Na4 Na4 Na1 118.70(7) 5_567 2
K1 Na4 Na1 65.90(5) 5_566 2
Na4 Na4 Na1 65.90(5) 5_566 2
Mo2 Na4 Na1 171.86(8) 1_556 2
Mo2 Na4 Na1 60.29(2) 2 2
Na2 Na4 Na1 123.79(5) 5_566 2
Mo2 O1 Na1 137.1(2) 8_556 8_556
Mo2 O1 Mg1 137.1(2) 8_556 8_556
Na1 O1 Mg1 0.000(18) 8_556 8_556
Mo2 O1 K1 106.53(17) 8_556 7_556
Na1 O1 K1 98.31(15) 8_556 7_556
Mg1 O1 K1 98.31(15) 8_556 7_556
Mo2 O1 Na4 106.53(17) 8_556 7_556
Na1 O1 Na4 98.31(15) 8_556 7_556
Mg1 O1 Na4 98.31(15) 8_556 7_556
K1 O1 Na4 0 7_556 7_556
Mo2 O1 Na4 110.80(19) 8_556 3_545
Na1 O1 Na4 106.53(15) 8_556 3_545
Mg1 O1 Na4 106.53(15) 8_556 3_545
K1 O1 Na4 82.67(11) 7_556 3_545
Na4 O1 Na4 82.67(11) 7_556 3_545
Mo2 O1 K1 110.80(19) 8_556 3_545
Na1 O1 K1 106.53(15) 8_556 3_545
Mg1 O1 K1 106.53(15) 8_556 3_545
K1 O1 K1 82.67(11) 7_556 3_545
Na4 O1 K1 82.67(11) 7_556 3_545
Na4 O1 K1 0.00(13) 3_545 3_545
Mo1 O2 Mg1 126.94(18) 7_556 .
Mo1 O2 Na3 104.41(16) 7_556 .
Mg1 O2 Na3 127.55(15) . .
Mo2 O3 Na2 116.94(15) . 3
Mo2 O3 Na3 121.78(16) . .
Na2 O3 Na3 94.71(11) 3 .
Mo2 O3 Na3 135.46(17) . 2_655
Na2 O3 Na3 90.75(11) 3 2_655
Na3 O3 Na3 86.82(9) . 2_655
Mo1 O4 Na1 123.36(16) 3 4
Mo1 O4 Mg1 123.36(16) 3 4
Na1 O4 Mg1 0.00(4) 4 4
Mo1 O4 Na2 118.48(16) 3 3
Na1 O4 Na2 100.37(12) 4 3
Mg1 O4 Na2 100.37(12) 4 3
Mo1 O4 K1 96.46(12) 3 3
Na1 O4 K1 86.75(10) 4 3
Mg1 O4 K1 86.75(10) 4 3
Na2 O4 K1 129.81(13) 3 3
Mo2 O5 Na1 128.93(17) 7_565 4
Mo2 O5 Mg1 128.93(17) 7_565 4
Na1 O5 Mg1 0.00(6) 4 4
Mo2 O5 Na2 131.02(17) 7_565 3
Na1 O5 Na2 99.40(12) 4 3
Mg1 O5 Na2 99.40(12) 4 3
Mo2 O5 K1 88.39(12) 7_565 7_566
Na1 O5 K1 93.24(11) 4 7_566
Mg1 O5 K1 93.24(11) 4 7_566
Na2 O5 K1 80.50(11) 3 7_566
Mo2 O6 Na1 140.61(19) 7_566 4
Mo2 O6 Mg1 140.61(19) 7_566 4
Na1 O6 Mg1 0.000(9) 4 4
Mo2 O6 Na1 119.34(16) 7_566 6_566
Na1 O6 Na1 96.36(13) 4 6_566
Mg1 O6 Na1 96.36(13) 4 6_566
Mo2 O6 Mg1 119.34(16) 7_566 6_566
Na1 O6 Mg1 96.36(13) 4 6_566
Mg1 O6 Mg1 96.36(13) 4 6_566
Na1 O6 Mg1 0.00(7) 6_566 6_566

loop_
_geom_bond_atom_site_label_1
_geom_bond_atom_site_label_2
_geom_bond_distance
_geom_bond_site_symmetry_2
Mo1 O2 1.758(3) 8_456
Mo1 O2 1.758(3) 7_556
Mo1 O4 1.771(3) 4_546
Mo1 O4 1.771(3) 3_445
Mo1 Na3 3.4323(4) 3_445
Mo1 Na3 3.4323(4) 4_546
Mo1 Na1 3.4965(14) 1_556
Mo1 Na1 3.4965(14) 2
Mo1 Na1 3.5180(14) 8_456
Mo1 Na1 3.5180(14) 7_556
Mo1 Na2 3.5920(4) 1_556
Mo1 Na2 3.5920(3) .
Mo2 O3 1.745(3) .
Mo2 O1 1.759(3) 8_455
Mo2 O5 1.765(3) 7_565
Mo2 O6 1.781(3) 7_566
Mo2 Na1 3.5253(14) 4
Mo2 Na1 3.5548(14) 6_565
Mo2 Na4 3.6035(14) 1_554
Mo2 K1 3.6035(14) 1_554
Mo2 Na2 3.6113(12) 3
Mo2 K1 3.7531(12) 5_566
Mg1 O2 2.169(4) .
Mg1 O5 2.170(3) 4_545
Mg1 O1 2.173(4) 8_455
Mg1 O4 2.195(3) 4_545
Mg1 O6 2.203(3) 4_545
Mg1 O6 2.292(4) 6_565
Mg1 Na1 3.350(3) 7
Mg1 Mg1 3.350(3) 7
Mg1 Na2 3.5260(17) .
Mg1 Na4 3.689(2) 1_554
Mg1 K1 3.689(2) 1_554
Mg1 Na4 3.960(2) 5_566
Na2 O4 2.393(3) 3_445
Na2 O4 2.393(3) 4_545
Na2 O5 2.447(3) 4_545
Na2 O5 2.447(3) 3_445
Na2 O3 2.468(4) 3_445
Na2 O3 2.468(4) 4_545
Na2 Na1 3.5260(17) 2
Na2 Mg1 3.5260(17) 2
Na2 Mo1 3.5920(4) 1_554
Na3 O3 2.523(3) 5_666
Na3 O3 2.523(3) .
Na3 O2 2.543(3) 5_666
Na3 O2 2.543(3) .
Na3 O3 2.686(3) 6_566
Na3 O3 2.686(3) 2_655
Na3 Mo1 3.4323(4) 3
Na3 Mo1 3.4323(4) 7_556
Na3 Na3 3.5813(3) 2_656
Na3 Na3 3.5814(3) 2_655
Na3 Na2 3.671(2) 3
Na3 Na2 3.671(2) 7_556
Na4 O1 2.684(4) 8_456
Na4 O1 2.684(4) 7_556
Na4 O1 2.749(4) 4_556
Na4 O1 2.749(4) 3_455
Na4 K1 3.5888(5) 5_567
Na4 Na4 3.5888(5) 5_567
Na4 K1 3.5888(5) 5_566
Na4 Na4 3.5888(5) 5_566
Na4 Mo2 3.6035(14) 1_556
Na4 Mo2 3.6035(14) 2
Na4 Na2 3.688(4) 5_566
Na4 Na1 3.689(2) 2
O1 Mo2 1.759(3) 8_556
O1 Na1 2.173(4) 8_556
O1 Mg1 2.173(4) 8_556
O1 K1 2.684(4) 7_556
O1 Na4 2.684(4) 7_556
O1 Na4 2.749(4) 3_545
O1 K1 2.749(4) 3_545
O2 Mo1 1.758(3) 7_556
O3 Na2 2.468(4) 3
O3 Na3 2.686(3) 2_655
O4 Mo1 1.771(3) 3
O4 Na1 2.195(3) 4
O4 Mg1 2.195(3) 4
O4 Na2 2.393(3) 3
O4 K1 3.093(4) 3
O5 Mo2 1.765(3) 7_565
O5 Na1 2.170(3) 4
O5 Mg1 2.170(3) 4
O5 Na2 2.447(3) 3
O5 K1 3.192(4) 7_566
O6 Mo2 1.781(3) 7_566
O6 Na1 2.203(3) 4
O6 Mg1 2.203(3) 4
O6 Na1 2.292(4) 6_566
O6 Mg1 2.292(4) 6_566
